data_2211511
loop_
_publ_author_name
'Hua-Xing Zhang'
'Cheng-Cai Luo'
'Wen-Na Zhao'
'Lei Han'

_publ_section_title
;
 Methyl 4-(4-chlorophenyl)-1-methylpiperidine-4-carboxylate
;
_journal_coeditor_code LH2239
_journal_issue 12
_journal_name_full 'Acta Crystallographica Section E'
_journal_page_first o5598
_journal_page_last o5599
_journal_paper_doi 10.1107/S1600536806047362
_journal_volume 62
_journal_year 2006
_chemical_formula_iupac 'C14 H18 Cl N O2'
_chemical_formula_moiety 'C14 H18 Cl N O2'
_chemical_formula_sum 'C14 H18 Cl N O2'
_chemical_formula_weight 267.74
_chemical_name_systematic
;
methyl 4-(4-chlorophenyl)-1-methylpiperidine-4-carboxylate
;
_space_group_IT_number 2
_symmetry_cell_setting triclinic
_symmetry_space_group_name_Hall '-P 1'
_symmetry_space_group_name_H-M 'P -1'
_atom_sites_solution_hydrogens geom
_atom_sites_solution_primary direct
_atom_sites_solution_secondary difmap
_audit_creation_method SHELXL-97
_cell_angle_alpha 69.01(3)
_cell_angle_beta 84.09(3)
_cell_angle_gamma 83.24(3)
_cell_formula_units_Z 2
_cell_length_a 5.4546(11)
_cell_length_b 10.238(2)
_cell_length_c 13.615(3)
_cell_measurement_reflns_used 2050
_cell_measurement_temperature 298(2)
_cell_measurement_theta_max 27.47
_cell_measurement_theta_min 3.09
_cell_volume 703.4(3)
_computing_cell_refinement 'SAINT (Bruker, 2003)'
_computing_data_collection 'SMART (Bruker, 2003)'
_computing_data_reduction SAINT
_computing_molecular_graphics 'SHELXTL (Bruker, 2003)'
_computing_publication_material SHELXTL
_computing_structure_refinement 'SHELXL97 (Sheldrick, 1997)'
_computing_structure_solution 'SHELXS97 (Sheldrick, 1997)'
_diffrn_ambient_temperature 298(2)
_diffrn_detector_area_resol_mean 8.20
_diffrn_measured_fraction_theta_full 0.989
_diffrn_measured_fraction_theta_max 0.989
_diffrn_measurement_device_type 'Bruker SMART CCD APEX-II'
_diffrn_measurement_method \w
_diffrn_radiation_monochromator graphite
_diffrn_radiation_source 'fine-focus sealed tube'
_diffrn_radiation_type MoK\a
_diffrn_radiation_wavelength 0.71073
_diffrn_reflns_av_R_equivalents 0.0178
_diffrn_reflns_av_sigmaI/netI 0.0238
_diffrn_reflns_limit_h_max 6
_diffrn_reflns_limit_h_min -7
_diffrn_reflns_limit_k_max 13
_diffrn_reflns_limit_k_min -13
_diffrn_reflns_limit_l_max 17
_diffrn_reflns_limit_l_min -17
_diffrn_reflns_number 6981
_diffrn_reflns_theta_full 27.47
_diffrn_reflns_theta_max 27.47
_diffrn_reflns_theta_min 3.09
_diffrn_standards_decay_% 0
_diffrn_standards_interval_count 0
_diffrn_standards_interval_time 0
_diffrn_standards_number 0
_exptl_absorpt_coefficient_mu 0.266
_exptl_absorpt_correction_T_max 0.95
_exptl_absorpt_correction_T_min 0.93
_exptl_absorpt_correction_type multi-scan
_exptl_absorpt_process_details '(SADABS; Sheldrick, 1996)'
_exptl_crystal_colour colorless
_exptl_crystal_density_diffrn 1.264
_exptl_crystal_density_method 'not measured'
_exptl_crystal_description prism
_exptl_crystal_F_000 284
_exptl_crystal_size_max 0.25
_exptl_crystal_size_mid 0.22
_exptl_crystal_size_min 0.18
_refine_diff_density_max 0.210
_refine_diff_density_min -0.190
_refine_ls_extinction_method none
_refine_ls_goodness_of_fit_ref 1.050
_refine_ls_hydrogen_treatment refall
_refine_ls_matrix_type full
_refine_ls_number_parameters 235
_refine_ls_number_reflns 3187
_refine_ls_number_restraints 0
_refine_ls_restrained_S_all 1.050
_refine_ls_R_factor_all 0.0562
_refine_ls_R_factor_gt 0.0395
_refine_ls_shift/su_max 0.002
_refine_ls_shift/su_mean 0.000
_refine_ls_structure_factor_coef Fsqd
_refine_ls_weighting_details 'calc w=1/[\s^2^(Fo^2^)+(0.0567P)^2^+0.0857P] where P=(Fo^2^+2Fc^2^)/3'
_refine_ls_weighting_scheme calc
_refine_ls_wR_factor_gt 0.1031
_refine_ls_wR_factor_ref 0.1117
_reflns_number_gt 2350
_reflns_number_total 3187
_reflns_threshold_expression I>2\s(I)
_cod_data_source_file lh2239.cif
_cod_data_source_block I
_cod_database_code 2211511
_cod_database_fobs_code 2211511

loop_
_symmetry_equiv_pos_as_xyz
'x, y, z'
'-x, -y, -z'

loop_
_atom_site_type_symbol
_atom_site_label
_atom_site_fract_x
_atom_site_fract_y
_atom_site_fract_z
_atom_site_U_iso_or_equiv
_atom_site_adp_type
_atom_site_calc_flag
_atom_site_occupancy
Cl Cl 0.43404(12) 0.67712(6) 0.27134(4) 0.0794(2) Uani d 1
O O1 0.06892(19) 0.62876(12) 0.73732(9) 0.0558(3) Uani d 1
O O2 0.25666(19) 0.48660(10) 0.87963(8) 0.0469(3) Uani d 1
N N1 0.3172(3) 0.82552(14) 0.87380(10) 0.0506(3) Uani d 1
C C1 0.2488(3) 0.79405(19) 0.41425(13) 0.0542(4) Uani d 1
H H18 0.112(4) 0.827(2) 0.3727(16) 0.066(5) Uiso d 1
C C2 0.6381(3) 0.65966(18) 0.44864(14) 0.0535(4) Uani d 1
H H17 0.772(4) 0.605(2) 0.4300(17) 0.078(6) Uiso d 1
C C3 0.3212(5) 0.95217(18) 0.77948(15) 0.0606(5) Uani d 1
H H16 0.481(4) 0.996(2) 0.7699(16) 0.073(6) Uiso d 1
H H15 0.201(4) 1.020(2) 0.7900(16) 0.070(6) Uiso d 1
C C4 0.2779(4) 0.92191(16) 0.68180(13) 0.0500(4) Uani d 1
H H14 0.112(3) 0.8902(17) 0.6893(13) 0.049(4) Uiso d 1
H H13 0.289(3) 1.008(2) 0.6198(15) 0.059(5) Uiso d 1
C C5 0.4705(2) 0.67748(14) 0.76952(10) 0.0361(3) Uani d 1
H H12 0.609(3) 0.6114(16) 0.7637(12) 0.038(4) Uiso d 1
C C6 0.6423(3) 0.69100(17) 0.53889(12) 0.0472(4) Uani d 1
H H11 0.776(3) 0.6566(18) 0.5811(14) 0.056(5) Uiso d 1
C C7 0.2549(3) 0.82377(18) 0.50507(12) 0.0496(4) Uani d 1
H H10 0.125(4) 0.881(2) 0.5223(15) 0.060(5) Uiso d 1
C C8 0.2422(2) 0.59953(14) 0.79079(10) 0.0361(3) Uani d 1
C C9 0.5120(3) 0.72103(17) 0.86209(12) 0.0451(3) Uani d 1
H H9 0.513(3) 0.6380(18) 0.9289(14) 0.047(4) Uiso d 1
H H8 0.678(3) 0.7572(18) 0.8494(14) 0.056(5) Uiso d 1
C C10 0.4412(3) 0.71253(16) 0.38681(12) 0.0488(4) Uani d 1
C C11 0.0520(4) 0.4003(2) 0.90636(17) 0.0599(5) Uani d 1
H H7 0.044(4) 0.371(2) 0.851(2) 0.082(7) Uiso d 1
H H6 0.078(4) 0.332(3) 0.972(2) 0.091(7) Uiso d 1
H H5 -0.112(5) 0.458(3) 0.913(2) 0.107(8) Uiso d 1
C C12 0.4511(2) 0.77338(14) 0.56916(11) 0.0387(3) Uani d 1
C C13 0.4679(3) 0.80729(15) 0.66755(11) 0.0392(3) Uani d 1
H H4 0.628(3) 0.8388(16) 0.6619(12) 0.042(4) Uiso d 1
C C14 0.3544(6) 0.8595(3) 0.96614(17) 0.0740(6) Uani d 1
H H3 0.235(5) 0.927(3) 0.974(2) 0.093(8) Uiso d 1
H H2 0.351(4) 0.773(3) 1.030(2) 0.086(7) Uiso d 1
H H1 0.506(5) 0.902(3) 0.9574(19) 0.086(7) Uiso d 1

loop_
_atom_site_aniso_label
_atom_site_aniso_U_11
_atom_site_aniso_U_22
_atom_site_aniso_U_33
_atom_site_aniso_U_12
_atom_site_aniso_U_13
_atom_site_aniso_U_23
Cl 0.1200(5) 0.0762(3) 0.0539(3) -0.0072(3) -0.0113(3) -0.0362(2)
O1 0.0389(5) 0.0663(7) 0.0513(6) -0.0139(5) -0.0125(5) -0.0018(5)
O2 0.0509(6) 0.0456(6) 0.0393(5) -0.0138(5) -0.0071(4) -0.0048(4)
N1 0.0651(8) 0.0518(7) 0.0404(7) -0.0121(6) 0.0023(6) -0.0221(6)
C1 0.0537(9) 0.0648(10) 0.0420(8) -0.0036(8) -0.0105(7) -0.0148(7)
C2 0.0578(10) 0.0527(9) 0.0502(9) 0.0023(8) 0.0000(8) -0.0212(7)
C3 0.0848(13) 0.0448(9) 0.0556(10) -0.0068(9) 0.0011(9) -0.0230(8)
C4 0.0641(10) 0.0386(8) 0.0427(8) -0.0013(7) -0.0009(7) -0.0104(6)
C5 0.0324(6) 0.0400(7) 0.0355(7) -0.0034(6) -0.0050(5) -0.0121(6)
C6 0.0439(8) 0.0520(8) 0.0432(8) 0.0007(7) -0.0047(7) -0.0144(7)
C7 0.0445(8) 0.0606(9) 0.0411(8) 0.0040(7) -0.0028(7) -0.0173(7)
C8 0.0358(6) 0.0386(7) 0.0328(6) -0.0027(6) -0.0014(5) -0.0115(5)
C9 0.0477(8) 0.0512(8) 0.0386(7) -0.0139(7) -0.0060(6) -0.0145(7)
C10 0.0657(10) 0.0451(8) 0.0369(7) -0.0117(7) -0.0019(7) -0.0140(6)
C11 0.0648(11) 0.0584(10) 0.0511(10) -0.0279(9) -0.0009(9) -0.0066(9)
C12 0.0375(7) 0.0412(7) 0.0336(7) -0.0095(6) 0.0024(5) -0.0078(5)
C13 0.0377(7) 0.0423(7) 0.0362(7) -0.0094(6) -0.0004(6) -0.0106(6)
C14 0.1032(18) 0.0792(14) 0.0556(12) -0.0241(14) 0.0020(11) -0.0399(11)

loop_
_atom_type_symbol
_atom_type_description
_atom_type_scat_dispersion_real
_atom_type_scat_dispersion_imag
_atom_type_scat_source
C C 0.0033 0.0016 'International Tables Vol C Tables 4.2.6.8 and 6.1.1.4'
H H 0.0000 0.0000 'International Tables Vol C Tables 4.2.6.8 and 6.1.1.4'
N N 0.0061 0.0033 'International Tables Vol C Tables 4.2.6.8 and 6.1.1.4'
O O 0.0106 0.0060 'International Tables Vol C Tables 4.2.6.8 and 6.1.1.4'
Cl Cl 0.1484 0.1585 'International Tables Vol C Tables 4.2.6.8 and 6.1.1.4'

loop_
_geom_angle_atom_site_label_1
_geom_angle_atom_site_label_2
_geom_angle_atom_site_label_3
_geom_angle
C8 O2 C11 115.99(12)
C9 N1 C14 109.43(16)
C9 N1 C3 109.83(14)
C14 N1 C3 109.95(15)
C10 C1 C7 119.32(15)
C10 C1 H18 120.4(12)
C7 C1 H18 120.3(12)
C10 C2 C6 119.14(15)
C10 C2 H17 121.6(13)
C6 C2 H17 119.2(13)
N1 C3 C4 111.63(14)
N1 C3 H16 110.8(12)
C4 C3 H16 110.5(12)
N1 C3 H15 108.5(13)
C4 C3 H15 110.9(13)
H16 C3 H15 104.3(17)
C3 C4 C13 110.64(15)
C3 C4 H14 109.1(10)
C13 C4 H14 108.8(10)
C3 C4 H13 109.2(11)
C13 C4 H13 109.9(10)
H14 C4 H13 109.1(14)
C8 C5 C9 111.16(11)
C8 C5 C13 113.57(11)
C9 C5 C13 109.44(12)
C8 C5 H12 106.4(9)
C9 C5 H12 106.9(9)
C13 C5 H12 109.1(9)
C2 C6 C12 121.65(15)
C2 C6 H11 119.9(11)
C12 C6 H11 118.5(11)
C1 C7 C12 121.61(15)
C1 C7 H10 118.6(12)
C12 C7 H10 119.8(12)
O1 C8 O2 122.44(13)
O1 C8 C5 126.71(12)
O2 C8 C5 110.84(11)
N1 C9 C5 110.70(12)
N1 C9 H9 108.6(9)
C5 C9 H9 110.3(10)
N1 C9 H8 111.8(10)
C5 C9 H8 107.8(10)
H9 C9 H8 107.5(14)
C1 C10 C2 120.86(15)
C1 C10 Cl 119.10(13)
C2 C10 Cl 120.04(13)
O2 C11 H7 106.3(15)
O2 C11 H6 106.9(15)
H7 C11 H6 118(2)
O2 C11 H5 110.7(15)
H7 C11 H5 107(2)
H6 C11 H5 108(2)
C7 C12 C6 117.41(14)
C7 C12 C13 123.11(13)
C6 C12 C13 119.46(13)
C12 C13 C4 115.37(12)
C12 C13 C5 113.68(12)
C4 C13 C5 109.85(12)
C12 C13 H4 105.8(10)
C4 C13 H4 107.9(9)
C5 C13 H4 103.3(9)
N1 C14 H3 110.4(17)
N1 C14 H2 109.5(14)
H3 C14 H2 111(2)
N1 C14 H1 111.1(14)
H3 C14 H1 104(2)
H2 C14 H1 111.3(19)

loop_
_geom_bond_atom_site_label_1
_geom_bond_atom_site_label_2
_geom_bond_distance
Cl C10 1.7404(16)
O1 C8 1.1968(17)
O2 C8 1.3424(17)
O2 C11 1.441(2)
N1 C9 1.455(2)
N1 C14 1.458(2)
N1 C3 1.462(2)
C1 C10 1.369(2)
C1 C7 1.380(2)
C1 H18 0.94(2)
C2 C10 1.371(2)
C2 C6 1.380(2)
C2 H17 0.94(2)
C3 C4 1.516(2)
C3 H16 1.00(2)
C3 H15 0.93(2)
C4 C13 1.525(2)
C4 H14 0.980(18)
C4 H13 0.984(19)
C5 C8 1.5048(19)
C5 C9 1.524(2)
C5 C13 1.540(2)
C5 H12 0.971(15)
C6 C12 1.386(2)
C6 H11 0.933(19)
C7 C12 1.383(2)
C7 H10 0.932(19)
C9 H9 0.998(17)
C9 H8 0.995(19)
C11 H7 0.92(2)
C11 H6 0.93(3)
C11 H5 1.03(3)
C12 C13 1.513(2)
C13 H4 0.954(16)
C14 H3 0.92(3)
C14 H2 1.00(2)
C14 H1 0.96(3)

loop_
_geom_hbond_atom_site_label_D
_geom_hbond_atom_site_label_H
_geom_hbond_atom_site_label_A
_geom_hbond_site_symmetry_A
_geom_hbond_distance_DH
_geom_hbond_distance_HA
_geom_hbond_distance_DA
_geom_hbond_angle_DHA
C5 H12 O1 1_655 0.970(12) 2.516(17) 3.2518(17) 132.7(13)

loop_
_cod_related_entry_id
_cod_related_entry_database
_cod_related_entry_code
1 ChemSpider 8191404
